data_7134555
loop_
_publ_author_name
'Koshino, Haruka'
'Goo, Zi Lang'
'Sugimoto, Kunihisa'
'Mochida, Tomoyuki'

_publ_section_title
;
 Solvent-free photochemical formation of cubane-type Ru complexes from
 organometallic ionic liquids with cyanoborate anions
;
_journal_issue 51
_journal_name_full 'Chemical Communications'
_journal_page_first 9258
_journal_page_last 9261
_journal_paper_doi 10.1039/D5CC01996F
_journal_volume 61
_journal_year 2025
_chemical_formula_sum 'C64 H88 B4 N12 Ru4'
_chemical_formula_weight 1472.98
_space_group_crystal_system tetragonal
_space_group_IT_number 82
_space_group_name_Hall 'I -4'
_space_group_name_H-M_alt 'I -4'
_atom_sites_solution_hydrogens geom
_audit_update_record
;
2025-01-29 deposited with the CCDC.	2025-05-09 downloaded from the CCDC.
;
_cell_angle_alpha 90
_cell_angle_beta 90
_cell_angle_gamma 90
_cell_formula_units_Z 2
_cell_length_a 14.005(3)
_cell_length_b 14.005(3)
_cell_length_c 19.628(5)
_cell_measurement_reflns_used 6257
_cell_measurement_temperature 90.(2)
_cell_measurement_theta_max 26.2986
_cell_measurement_theta_min 2.9102
_cell_volume 3849.8(15)
_computing_cell_refinement 'SAINT V8.38A (Bruker AXS Inc., 2017)'
_computing_data_reduction 'SAINT V8.38A (Bruker AXS Inc., 2017)'
_computing_molecular_graphics 'shelXle (C.B. Huebschle, rev 833)'
_computing_structure_refinement 'SHELXL-2016/6 (Sheldrick, 2016)'
_computing_structure_solution 'SHELXT 2014/5 (Sheldrick, 2014)'
_diffrn_ambient_temperature 90.(2)
_diffrn_detector_area_resol_mean 8.3333
_diffrn_measured_fraction_theta_full 0.999
_diffrn_measured_fraction_theta_max 0.999
_diffrn_measurement_device_type 'Bruker APEXII CCD area detector'
_diffrn_measurement_method 'phi and omega scans'
_diffrn_radiation_monochromator 'Bruker Helios multilayer confocal mirror'
_diffrn_radiation_source 'Bruker TXS fine-focus rotating anode'
_diffrn_radiation_type MoK\a
_diffrn_radiation_wavelength 0.71073
_diffrn_reflns_av_R_equivalents 0.0271
_diffrn_reflns_av_unetI/netI 0.0363
_diffrn_reflns_limit_h_max 17
_diffrn_reflns_limit_h_min -9
_diffrn_reflns_limit_k_max 17
_diffrn_reflns_limit_k_min -16
_diffrn_reflns_limit_l_max 24
_diffrn_reflns_limit_l_min -22
_diffrn_reflns_number 10098
_diffrn_reflns_theta_full 26.32
_diffrn_reflns_theta_max 26.32
_diffrn_reflns_theta_min 1.79
_diffrn_source 'rotating-anode X-ray tube'
_diffrn_source_type 'Bruker Turbo X-ray Source'
_exptl_absorpt_coefficient_mu 0.811
_exptl_absorpt_correction_T_max 0.90
_exptl_absorpt_correction_T_min 0.81
_exptl_absorpt_correction_type multi-scan
_exptl_absorpt_process_details
;
SADABS-2016/2 - Bruker AXS area detector scaling and absorption correction
;
_exptl_crystal_colour yellow
_exptl_crystal_density_diffrn 1.271
_exptl_crystal_density_method 'not measured'
_exptl_crystal_description block
_exptl_crystal_F_000 1504
_exptl_crystal_size_max 0.171
_exptl_crystal_size_mid 0.144
_exptl_crystal_size_min 0.136
_refine_diff_density_max 0.407
_refine_diff_density_min -0.263
_refine_ls_abs_structure_details
;

Refined as an inversion twin.
;
_refine_ls_abs_structure_Flack 0.48(4)
_refine_ls_extinction_method none
_refine_ls_goodness_of_fit_ref 1.052
_refine_ls_hydrogen_treatment constr
_refine_ls_matrix_type full
_refine_ls_number_parameters 192
_refine_ls_number_reflns 3905
_refine_ls_number_restraints 0
_refine_ls_restrained_S_all 1.052
_refine_ls_R_factor_all 0.0256
_refine_ls_R_factor_gt 0.0227
_refine_ls_shift/su_max 0.001
_refine_ls_shift/su_mean 0.000
_refine_ls_structure_factor_coef Fsqd
_refine_ls_weighting_details 'w=1/[\s^2^(Fo^2^)+(0.0206P)^2^] where P=(Fo^2^+2Fc^2^)/3'
_refine_ls_weighting_scheme calc
_refine_ls_wR_factor_gt 0.0467
_refine_ls_wR_factor_ref 0.0477
_reflns_number_gt 3691
_reflns_number_total 3905
_reflns_threshold_expression 'I > 2\s(I)'
_cod_data_source_file d5cc01996f2.cif
_cod_data_source_block C8Cubane_1
_cod_depositor_comments
;
The following automatic conversions were performed:

data item '_exptl_absorpt_correction_type' value 'Multi-Scan' was
changed to 'multi-scan' in accordance with the
/home/data/users/saulius/crontab/automatic-downloads/rss-feeds/RSC/lib/dictionaries/cif_core.dic
dictionary named 'cif_core.dic' version 2.4.2 last updated on
2011-04-26.

Automatic conversion script
Id: cif_fix_values 8170 2020-07-09 18:12:32Z antanas 

 Adding full bibliography for 7134554--7134556.cif.
;
_cod_original_cell_volume 3849.8(19)
_cod_database_code 7134555

loop_
_space_group_symop_operation_xyz
'x, y, z'
'-x, -y, z'
'y, -x, -z'
'-y, x, -z'
'x+1/2, y+1/2, z+1/2'
'-x+1/2, -y+1/2, z+1/2'
'y+1/2, -x+1/2, -z+1/2'
'-y+1/2, x+1/2, -z+1/2'

loop_
_atom_site_type_symbol
_atom_site_label
_atom_site_fract_x
_atom_site_fract_y
_atom_site_fract_z
_atom_site_U_iso_or_equiv
_atom_site_adp_type
_atom_site_calc_flag
_atom_site_refinement_flags_adp
_atom_site_refinement_flags_occupancy
_atom_site_refinement_flags_posn
_atom_site_occupancy
_atom_site_disorder_assembly
_atom_site_disorder_group
Ru Ru1 0.75473(2) 0.41981(2) 0.86995(2) 0.01494(8) Uani d . . . 1 . .
N N1 0.61925(19) 0.36142(19) 0.87671(19) 0.0168(7) Uani d . . . 1 . .
N N2 0.4218(2) 0.2491(2) 1.02441(14) 0.0179(6) Uani d . . . 1 . .
N N3 0.31850(18) 0.45119(19) 0.8753(2) 0.0176(7) Uani d . . . 1 . .
C C1 0.8763(3) 0.4700(3) 0.8137(2) 0.0212(9) Uani d . . . 1 . .
H H1 0.896973 0.534597 0.812989 0.025 Uiso calc U . R 1 . .
C C2 0.8089(3) 0.4284(3) 0.7679(2) 0.0269(10) Uani d . . . 1 . .
H H2 0.776402 0.45979 0.731799 0.032 Uiso calc U . R 1 . .
C C3 0.8001(3) 0.3318(3) 0.7865(2) 0.0310(11) Uani d . . . 1 . .
H H3 0.7605 0.286395 0.764227 0.037 Uiso calc U . R 1 . .
C C4 0.8587(3) 0.3126(3) 0.8430(3) 0.0330(11) Uani d . . . 1 . .
H H4 0.865207 0.253106 0.865776 0.04 Uiso calc U . R 1 . .
C C5 0.9068(3) 0.4002(3) 0.8596(2) 0.0260(10) Uani d . . . 1 . .
H H5 0.951419 0.409051 0.895521 0.031 Uiso calc U . R 1 . .
C C6 0.5429(2) 0.3338(2) 0.8808(2) 0.0174(8) Uani d . . . 1 . .
C C7 0.4260(3) 0.2620(3) 0.96656(19) 0.0174(8) Uani d . . . 1 . .
C C8 0.3660(2) 0.3851(2) 0.8796(2) 0.0165(8) Uani d . . . 1 . .
C C9 0.4134(3) 0.2115(2) 0.8325(2) 0.0195(9) Uani d . . . 1 . .
H H9A 0.453365 0.154971 0.842702 0.023 Uiso calc U . R 1 . .
H H9B 0.345665 0.191925 0.83608 0.023 Uiso calc U . R 1 . .
C C10 0.4337(3) 0.2447(3) 0.75861(18) 0.0208(8) Uani d . . . 1 . .
H H10A 0.392573 0.300309 0.748264 0.025 Uiso calc U . R 1 . .
H H10B 0.500953 0.266087 0.755607 0.025 Uiso calc U . R 1 . .
C C11 0.4167(3) 0.1684(3) 0.7052(2) 0.0263(9) Uani d . . . 1 . .
H H11A 0.350098 0.145325 0.70886 0.032 Uiso calc U . R 1 . .
H H11B 0.459627 0.113622 0.714184 0.032 Uiso calc U . R 1 . .
C C12 0.4345(3) 0.2054(3) 0.6318(2) 0.0327(10) Uani d . . . 1 . .
H H12A 0.394304 0.26257 0.624017 0.039 Uiso calc U . R 1 . .
H H12B 0.502067 0.225235 0.627676 0.039 Uiso calc U . R 1 . .
C C13 0.4132(3) 0.1336(3) 0.5782(3) 0.0387(12) Uani d . . . 1 . .
H H13A 0.347139 0.110123 0.58475 0.046 Uiso calc U . R 1 . .
H H13B 0.456779 0.078622 0.584056 0.046 Uiso calc U . R 1 . .
C C14 0.4231(4) 0.1713(5) 0.5045(3) 0.0458(13) Uani d . . . 1 . .
H H14A 0.489405 0.194009 0.497943 0.055 Uiso calc U . R 1 . .
H H14B 0.412779 0.117401 0.472727 0.055 Uiso calc U . R 1 . .
C C15 0.3560(4) 0.2510(5) 0.4851(3) 0.0662(19) Uani d . . . 1 . .
H H15A 0.289721 0.230938 0.495394 0.079 Uiso calc U . R 1 . .
H H15B 0.370426 0.3076 0.513515 0.079 Uiso calc U . R 1 . .
C C16 0.3622(5) 0.2787(5) 0.4113(3) 0.076(2) Uani d . . . 1 . .
H H16A 0.427225 0.300103 0.400911 0.114 Uiso calc U . R 1 . .
H H16B 0.317111 0.330591 0.402002 0.114 Uiso calc U . R 1 . .
H H16C 0.346365 0.223465 0.382787 0.114 Uiso calc U . R 1 . .
B B1 0.4349(3) 0.2938(3) 0.8884(2) 0.0176(10) Uani d . . . 1 . .

loop_
_atom_site_aniso_label
_atom_site_aniso_U_11
_atom_site_aniso_U_22
_atom_site_aniso_U_33
_atom_site_aniso_U_12
_atom_site_aniso_U_13
_atom_site_aniso_U_23
Ru1 0.01239(15) 0.01310(15) 0.01932(14) 0.00009(11) 0.00371(13) 0.00058(13)
N1 0.0173(15) 0.0150(14) 0.0182(19) -0.0002(11) 0.0019(15) -0.0010(14)
N2 0.014(2) 0.017(2) 0.0225(17) 0.0013(17) 0.0014(14) -0.0002(14)
N3 0.0153(14) 0.0150(15) 0.0226(19) -0.0019(11) -0.0004(15) -0.0019(15)
C1 0.0147(19) 0.021(2) 0.028(3) -0.0012(15) 0.0094(16) 0.0035(17)
C2 0.026(2) 0.034(2) 0.021(2) 0.001(2) 0.0083(18) -0.0024(19)
C3 0.029(2) 0.028(2) 0.036(3) -0.0044(18) 0.017(2) -0.017(2)
C4 0.032(2) 0.017(2) 0.050(3) 0.0070(16) 0.025(2) 0.0054(18)
C5 0.0114(17) 0.035(2) 0.032(3) 0.0059(13) 0.0064(18) 0.004(2)
C6 0.0194(18) 0.0139(17) 0.019(2) 0.0018(13) 0.0007(16) -0.0009(15)
C7 0.014(2) 0.0127(19) 0.025(2) -0.0006(15) 0.0005(17) -0.0007(15)
C8 0.0164(17) 0.0169(17) 0.016(2) -0.0028(13) -0.0015(16) -0.0008(15)
C9 0.0172(19) 0.0159(18) 0.025(2) -0.0032(14) -0.0009(19) -0.0004(15)
C10 0.021(2) 0.018(2) 0.024(2) -0.0013(18) -0.0021(16) -0.0013(18)
C11 0.024(2) 0.030(2) 0.025(3) -0.0018(17) 0.0016(18) -0.0062(18)
C12 0.027(2) 0.042(2) 0.030(2) -0.0070(16) 0.004(2) -0.015(2)
C13 0.038(3) 0.041(3) 0.036(3) -0.006(2) 0.008(2) -0.012(2)
C14 0.041(3) 0.066(4) 0.030(3) -0.009(3) 0.009(2) -0.014(2)
C15 0.050(4) 0.116(6) 0.032(3) 0.020(4) 0.004(3) -0.008(4)
C16 0.078(5) 0.110(6) 0.041(4) 0.032(4) -0.012(3) -0.002(4)
B1 0.0137(19) 0.0138(19) 0.025(3) 0.0026(15) 0.0000(17) 0.0015(17)

loop_
_atom_type_symbol
_atom_type_description
_atom_type_scat_dispersion_real
_atom_type_scat_dispersion_imag
_atom_type_scat_source
C C 0.0033 0.0016 'International Tables Vol C Tables 4.2.6.8 and 6.1.1.4'
H H 0.0000 0.0000 'International Tables Vol C Tables 4.2.6.8 and 6.1.1.4'
B B 0.0013 0.0007 'International Tables Vol C Tables 4.2.6.8 and 6.1.1.4'
N N 0.0061 0.0033 'International Tables Vol C Tables 4.2.6.8 and 6.1.1.4'
Ru Ru -1.2594 0.8363 'International Tables Vol C Tables 4.2.6.8 and 6.1.1.4'

loop_
_geom_angle_atom_site_label_1
_geom_angle_atom_site_label_2
_geom_angle_atom_site_label_3
_geom_angle_site_symmetry_1
_geom_angle_site_symmetry_3
_geom_angle
_geom_angle_publ_flag
N1 Ru1 N2 . 4_657 85.25(13) ?
N1 Ru1 N3 . 2_665 83.57(11) ?
N2 Ru1 N3 4_657 2_665 85.72(14) ?
N1 Ru1 C2 . . 113.96(15) ?
N2 Ru1 C2 4_657 . 160.35(15) ?
N3 Ru1 C2 2_665 . 99.95(16) ?
N1 Ru1 C3 . . 95.35(14) ?
N2 Ru1 C3 4_657 . 141.10(15) ?
N3 Ru1 C3 2_665 . 133.09(17) ?
C2 Ru1 C3 . . 38.25(17) ?
N1 Ru1 C1 . . 152.70(15) ?
N2 Ru1 C1 4_657 . 122.05(14) ?
N3 Ru1 C1 2_665 . 97.61(13) ?
C2 Ru1 C1 . . 38.83(16) ?
C3 Ru1 C1 . . 63.94(16) ?
N1 Ru1 C5 . . 149.38(13) ?
N2 Ru1 C5 4_657 . 96.97(16) ?
N3 Ru1 C5 2_665 . 127.03(13) ?
C2 Ru1 C5 . . 64.54(18) ?
C3 Ru1 C5 . . 64.08(17) ?
C1 Ru1 C5 . . 37.89(15) ?
N1 Ru1 C4 . . 111.04(14) ?
N2 Ru1 C4 4_657 . 105.80(16) ?
N3 Ru1 C4 2_665 . 161.73(14) ?
C2 Ru1 C4 . . 64.59(18) ?
C3 Ru1 C4 . . 38.11(18) ?
C1 Ru1 C4 . . 64.33(15) ?
C5 Ru1 C4 . . 38.93(15) ?
C6 N1 Ru1 . . 176.5(3) ?
C7 N2 Ru1 . 3_567 172.2(3) ?
C8 N3 Ru1 . 2_665 173.7(3) ?
C5 C1 C2 . . 108.8(4) ?
C5 C1 Ru1 . . 71.4(2) ?
C2 C1 Ru1 . . 70.5(2) ?
C5 C1 H1 . . 125.6 ?
C2 C1 H1 . . 125.6 ?
Ru1 C1 H1 . . 124.1 ?
C3 C2 C1 . . 106.7(4) ?
C3 C2 Ru1 . . 70.9(2) ?
C1 C2 Ru1 . . 70.6(2) ?
C3 C2 H2 . . 126.6 ?
C1 C2 H2 . . 126.6 ?
Ru1 C2 H2 . . 123.5 ?
C4 C3 C2 . . 109.7(4) ?
C4 C3 Ru1 . . 71.4(2) ?
C2 C3 Ru1 . . 70.9(2) ?
C4 C3 H3 . . 125.1 ?
C2 C3 H3 . . 125.1 ?
Ru1 C3 H3 . . 124.2 ?
C3 C4 C5 . . 106.8(4) ?
C3 C4 Ru1 . . 70.5(2) ?
C5 C4 Ru1 . . 70.5(2) ?
C3 C4 H4 . . 126.6 ?
C5 C4 H4 . . 126.6 ?
Ru1 C4 H4 . . 124.0 ?
C1 C5 C4 . . 107.9(4) ?
C1 C5 Ru1 . . 70.7(2) ?
C4 C5 Ru1 . . 70.6(2) ?
C1 C5 H5 . . 126.1 ?
C4 C5 H5 . . 126.1 ?
Ru1 C5 H5 . . 124.3 ?
N1 C6 B1 . . 178.7(5) ?
N2 C7 B1 . . 172.7(4) ?
N3 C8 B1 . . 177.7(4) ?
C10 C9 B1 . . 112.7(3) ?
C10 C9 H9A . . 109.1 ?
B1 C9 H9A . . 109.1 ?
C10 C9 H9B . . 109.1 ?
B1 C9 H9B . . 109.1 ?
H9A C9 H9B . . 107.8 ?
C11 C10 C9 . . 114.0(3) ?
C11 C10 H10A . . 108.8 ?
C9 C10 H10A . . 108.8 ?
C11 C10 H10B . . 108.8 ?
C9 C10 H10B . . 108.8 ?
H10A C10 H10B . . 107.6 ?
C10 C11 C12 . . 112.4(3) ?
C10 C11 H11A . . 109.1 ?
C12 C11 H11A . . 109.1 ?
C10 C11 H11B . . 109.1 ?
C12 C11 H11B . . 109.1 ?
H11A C11 H11B . . 107.9 ?
C13 C12 C11 . . 113.5(4) ?
C13 C12 H12A . . 108.9 ?
C11 C12 H12A . . 108.9 ?
C13 C12 H12B . . 108.9 ?
C11 C12 H12B . . 108.9 ?
H12A C12 H12B . . 107.7 ?
C12 C13 C14 . . 114.4(4) ?
C12 C13 H13A . . 108.7 ?
C14 C13 H13A . . 108.7 ?
C12 C13 H13B . . 108.7 ?
C14 C13 H13B . . 108.7 ?
H13A C13 H13B . . 107.6 ?
C15 C14 C13 . . 115.6(5) ?
C15 C14 H14A . . 108.4 ?
C13 C14 H14A . . 108.4 ?
C15 C14 H14B . . 108.4 ?
C13 C14 H14B . . 108.4 ?
H14A C14 H14B . . 107.4 ?
C16 C15 C14 . . 113.4(5) ?
C16 C15 H15A . . 108.9 ?
C14 C15 H15A . . 108.9 ?
C16 C15 H15B . . 108.9 ?
C14 C15 H15B . . 108.9 ?
H15A C15 H15B . . 107.7 ?
C15 C16 H16A . . 109.5 ?
C15 C16 H16B . . 109.5 ?
H16A C16 H16B . . 109.5 ?
C15 C16 H16C . . 109.5 ?
H16A C16 H16C . . 109.5 ?
H16B C16 H16C . . 109.5 ?
C7 B1 C8 . . 106.0(3) ?
C7 B1 C6 . . 104.9(3) ?
C8 B1 C6 . . 106.0(3) ?
C7 B1 C9 . . 115.9(3) ?
C8 B1 C9 . . 112.4(3) ?
C6 B1 C9 . . 111.0(3) ?

loop_
_geom_bond_atom_site_label_1
_geom_bond_atom_site_label_2
_geom_bond_site_symmetry_2
_geom_bond_distance
_geom_bond_publ_flag
Ru1 N1 . 2.070(3) ?
Ru1 N2 4_657 2.074(3) ?
Ru1 N3 2_665 2.080(3) ?
Ru1 C2 . 2.146(4) ?
Ru1 C3 . 2.147(4) ?
Ru1 C1 . 2.148(4) ?
Ru1 C5 . 2.157(4) ?
Ru1 C4 . 2.158(4) ?
N1 C6 . 1.140(4) ?
N2 C7 . 1.151(4) ?
N3 C8 . 1.143(4) ?
C1 C5 . 1.397(6) ?
C1 C2 . 1.427(6) ?
C1 H1 . 0.95 ?
C2 C3 . 1.407(6) ?
C2 H2 . 0.95 ?
C3 C4 . 1.405(7) ?
C3 H3 . 0.95 ?
C4 C5 . 1.438(6) ?
C4 H4 . 0.95 ?
C5 H5 . 0.95 ?
C6 B1 . 1.619(5) ?
C7 B1 . 1.603(6) ?
C8 B1 . 1.611(5) ?
C9 C10 . 1.548(5) ?
C9 B1 . 1.620(6) ?
C9 H9A . 0.99 ?
C9 H9B . 0.99 ?
C10 C11 . 1.516(5) ?
C10 H10A . 0.99 ?
C10 H10B . 0.99 ?
C11 C12 . 1.551(6) ?
C11 H11A . 0.99 ?
C11 H11B . 0.99 ?
C12 C13 . 1.486(6) ?
C12 H12A . 0.99 ?
C12 H12B . 0.99 ?
C13 C14 . 1.546(7) ?
C13 H13A . 0.99 ?
C13 H13B . 0.99 ?
C14 C15 . 1.507(8) ?
C14 H14A . 0.99 ?
C14 H14B . 0.99 ?
C15 C16 . 1.503(8) ?
C15 H15A . 0.99 ?
C15 H15B . 0.99 ?
C16 H16A . 0.98 ?
C16 H16B . 0.98 ?
C16 H16C . 0.98 ?

loop_
_geom_torsion_atom_site_label_1
_geom_torsion_atom_site_label_2
_geom_torsion_atom_site_label_3
_geom_torsion_atom_site_label_4
_geom_torsion_site_symmetry_1
_geom_torsion_site_symmetry_2
_geom_torsion_site_symmetry_3
_geom_torsion_site_symmetry_4
_geom_torsion
_geom_torsion_publ_flag
C5 C1 C2 C3 . . . . -0.7(5) ?
Ru1 C1 C2 C3 . . . . -62.1(3) ?
C5 C1 C2 Ru1 . . . . 61.4(3) ?
C1 C2 C3 C4 . . . . 0.9(5) ?
Ru1 C2 C3 C4 . . . . -61.1(3) ?
C1 C2 C3 Ru1 . . . . 62.0(3) ?
C2 C3 C4 C5 . . . . -0.8(5) ?
Ru1 C3 C4 C5 . . . . -61.5(3) ?
C2 C3 C4 Ru1 . . . . 60.8(3) ?
C2 C1 C5 C4 . . . . 0.2(4) ?
Ru1 C1 C5 C4 . . . . 61.1(3) ?
C2 C1 C5 Ru1 . . . . -60.9(3) ?
C3 C4 C5 C1 . . . . 0.3(4) ?
Ru1 C4 C5 C1 . . . . -61.2(3) ?
C3 C4 C5 Ru1 . . . . 61.5(3) ?
B1 C9 C10 C11 . . . . 178.5(3) ?
C9 C10 C11 C12 . . . . 178.0(3) ?
C10 C11 C12 C13 . . . . -176.8(4) ?
C11 C12 C13 C14 . . . . 175.7(4) ?
C12 C13 C14 C15 . . . . -62.7(7) ?
C13 C14 C15 C16 . . . . -174.6(5) ?
C10 C9 B1 C7 . . . . -174.0(3) ?
C10 C9 B1 C8 . . . . 63.9(4) ?
C10 C9 B1 C6 . . . . -54.6(4) ?
